data_7110464
loop_
_publ_author_name
'Allan, David R.'
'Clark, Stewart J.'
'Ibberson, Richard M.'
'Parsons, Simon'
'Pulham, Colin R.'
'Sawyer, Lindsay'

_publ_section_title
;
 The influence of pressure and temperature on the crystal structure of
 acetone
;
_journal_issue 8
_journal_name_full 'Chemical Communications'
_journal_page_first 751
_journal_paper_doi 10.1039/a900558g
_journal_year 1999
_chemical_formula_sum 'C3 H6 O'
_chemical_formula_weight 58.08
_chemical_name_systematic
; 
 ? 
;
_space_group_IT_number 61
_symmetry_cell_setting orthorhombic
_symmetry_space_group_name_Hall '-P 2ac 2ab'
_symmetry_space_group_name_H-M 'P b c a'
_atom_sites_solution_hydrogens difmap
_atom_sites_solution_primary direct
_atom_sites_solution_secondary difmap
_audit_creation_method SHELXL-97
_cell_angle_alpha 90.00
_cell_angle_beta 90.00
_cell_angle_gamma 90.00
_cell_formula_units_Z 16
_cell_length_a 8.873(3)
_cell_length_b 8.000(4)
_cell_length_c 22.027(7)
_cell_measurement_reflns_used 64
_cell_measurement_temperature 150(2)
_cell_measurement_theta_max 16
_cell_measurement_theta_min 12.5
_cell_volume 1563.6(11)
_computing_structure_refinement 'SHELXL-97 (Sheldrick, 1997)'
_computing_structure_solution SIR92
_diffrn_ambient_temperature 150(2)
_diffrn_measured_fraction_theta_full 0.997
_diffrn_measured_fraction_theta_max 0.997
_diffrn_radiation_monochromator graphite
_diffrn_radiation_source 'fine-focus sealed tube'
_diffrn_radiation_type MoK\a
_diffrn_radiation_wavelength 0.71073
_diffrn_reflns_av_R_equivalents 0.1031
_diffrn_reflns_av_sigmaI/netI 0.0934
_diffrn_reflns_limit_h_max 10
_diffrn_reflns_limit_h_min 0
_diffrn_reflns_limit_k_max 9
_diffrn_reflns_limit_k_min -9
_diffrn_reflns_limit_l_max 0
_diffrn_reflns_limit_l_min -26
_diffrn_reflns_number 2620
_diffrn_reflns_theta_full 25.09
_diffrn_reflns_theta_max 25.09
_diffrn_reflns_theta_min 2.95
_exptl_absorpt_coefficient_mu 0.072
_exptl_crystal_colour Colourless
_exptl_crystal_density_diffrn 0.987
_exptl_crystal_density_method 'not measured'
_exptl_crystal_description cylinder
_exptl_crystal_F_000 512
_exptl_crystal_size_max 0.5
_exptl_crystal_size_mid 0.15
_exptl_crystal_size_min 0.15
_refine_diff_density_max 0.120
_refine_diff_density_min -0.129
_refine_diff_density_rms 0.030
_refine_ls_extinction_coef 0.0035(10)
_refine_ls_extinction_expression Fc^*^=kFc[1+0.001xFc^2^\l^3^/sin(2\q)]^-1/4^
_refine_ls_extinction_method SHELXL
_refine_ls_goodness_of_fit_ref 0.928
_refine_ls_hydrogen_treatment
;
Positional parameters were refined subject to restraints the all CH and
HH distances were similar. H(U[iso]) was constrained to be 1.5C(U[eq]).
This procedure was adopted in order to obtain esd's on distances
involving H.
;
_refine_ls_matrix_type full
_refine_ls_number_parameters 110
_refine_ls_number_reflns 1390
_refine_ls_number_restraints 132
_refine_ls_restrained_S_all 0.890
_refine_ls_R_factor_all 0.1396
_refine_ls_R_factor_gt 0.0528
_refine_ls_shift/su_max 0.044
_refine_ls_shift/su_mean 0.006
_refine_ls_structure_factor_coef Fsqd
_refine_ls_weighting_details 'calc w=1/[\s^2^(Fo^2^)+(0.0449P)^2^+0.0000P] where P=(Fo^2^+2Fc^2^)/3'
_refine_ls_weighting_scheme calc
_refine_ls_wR_factor_gt 0.1039
_refine_ls_wR_factor_ref 0.1351
_reflns_number_gt 629
_reflns_number_total 1390
_reflns_threshold_expression >2sigma(I)
_cod_data_source_file 900558gsup1.cif
_cod_data_source_block 150KPBCA
_cod_depositor_comments
;
The following automatic conversions were performed:
'_atom_site_symetry_multiplicity' tag replaced with
'_atom_site_symmetry_multiplicity'.

Automatic conversion script
Id: cif_correct_tags 1440 2010-10-19 06:21:57Z saulius 

The following automatic conversions were performed:

'_symmetry_cell_setting' value 'Orthorhombic' changed to
'orthorhombic' according to
/home/saulius/struct/CIF-dictionaries/cif_core.dic dictionary named
'cif_core.dic' version 2.4.2 from 2011-04-26.

Automatic conversion script
Id: cif_fix_values 1891 2012-01-12 08:04:46Z andrius 
;
_cod_original_cell_volume 1563.5(10)
_cod_original_sg_symbol_H-M Pbca
_cod_database_code 7110464

loop_
_symmetry_equiv_pos_as_xyz
'x, y, z'
'-x+1/2, -y, z+1/2'
'-x, y+1/2, -z+1/2'
'x+1/2, -y+1/2, -z'
'-x, -y, -z'
'x-1/2, y, -z-1/2'
'x, -y-1/2, z-1/2'
'-x-1/2, y-1/2, z'

loop_
_atom_site_label
_atom_site_type_symbol
_atom_site_fract_x
_atom_site_fract_y
_atom_site_fract_z
_atom_site_U_iso_or_equiv
_atom_site_adp_type
_atom_site_occupancy
_atom_site_symmetry_multiplicity
_atom_site_calc_flag
_atom_site_refinement_flags
O1A O 0.0274(2) 0.0932(3) 0.76666(11) 0.0881(8) Uani 1 1 d .
C1A C 0.1216(3) -0.0130(3) 0.75760(12) 0.0493(7) Uani 1 1 d .
C2A C 0.1918(3) -0.1040(4) 0.80872(13) 0.0589(8) Uani 1 1 d D
H2A1 H 0.169(2) -0.057(3) 0.8463(7) 0.088 Uiso 1 1 d D
H2A2 H 0.2948(13) -0.100(3) 0.8021(10) 0.088 Uiso 1 1 d D
H2A3 H 0.159(2) -0.2142(16) 0.8078(10) 0.088 Uiso 1 1 d D
C3A C 0.1717(4) -0.0591(4) 0.69550(14) 0.0727(9) Uani 1 1 d D
H3A1 H 0.116(2) 0.003(2) 0.6679(11) 0.109 Uiso 1 1 d D
H3A2 H 0.161(3) -0.1717(13) 0.6874(12) 0.109 Uiso 1 1 d D
H3A3 H 0.2726(13) -0.028(3) 0.6928(13) 0.109 Uiso 1 1 d D
O1B O 0.19480(19) 0.0511(2) 0.98462(9) 0.0721(7) Uani 1 1 d .
C1B C 0.1132(3) 0.1707(3) 0.99153(10) 0.0432(6) Uani 1 1 d .
C2B C 0.0425(3) 0.2565(4) 0.93896(11) 0.0565(8) Uani 1 1 d D
H2B1 H 0.059(2) 0.204(2) 0.9016(7) 0.085 Uiso 1 1 d D
H2B2 H 0.082(2) 0.3642(16) 0.9373(9) 0.085 Uiso 1 1 d D
H2B3 H -0.0611(12) 0.263(3) 0.9455(9) 0.085 Uiso 1 1 d D
C3B C 0.0809(3) 0.2428(4) 1.05233(12) 0.0587(8) Uani 1 1 d D
H3B1 H 0.1253(19) 0.173(2) 1.0809(9) 0.088 Uiso 1 1 d D
H3B2 H -0.0223(11) 0.247(2) 1.0584(10) 0.088 Uiso 1 1 d D
H3B3 H 0.121(2) 0.3503(15) 1.0561(11) 0.088 Uiso 1 1 d D

loop_
_atom_site_aniso_label
_atom_site_aniso_U_11
_atom_site_aniso_U_22
_atom_site_aniso_U_33
_atom_site_aniso_U_23
_atom_site_aniso_U_13
_atom_site_aniso_U_12
O1A 0.0705(14) 0.0679(14) 0.126(2) -0.0131(13) -0.0238(13) 0.0239(14)
C1A 0.0423(15) 0.0375(14) 0.068(2) -0.0054(14) -0.0060(15) -0.0072(15)
C2A 0.0608(18) 0.0622(17) 0.0538(17) -0.0006(15) 0.0055(16) 0.0057(18)
C3A 0.090(2) 0.077(2) 0.0509(18) 0.0011(17) -0.0056(18) -0.021(2)
O1B 0.0551(13) 0.0564(13) 0.1047(15) -0.0052(11) -0.0016(11) 0.0168(11)
C1B 0.0318(13) 0.0414(14) 0.0563(17) 0.0010(13) 0.0016(13) -0.0062(14)
C2B 0.0563(17) 0.0616(19) 0.0515(16) 0.0057(14) 0.0019(15) -0.0007(17)
C3B 0.0562(17) 0.0662(19) 0.0538(17) 0.0014(15) -0.0018(15) -0.0034(16)

loop_
_atom_type_symbol
_atom_type_description
_atom_type_scat_dispersion_real
_atom_type_scat_dispersion_imag
_atom_type_scat_source
C C 0.0033 0.0016 'International Tables Vol C Tables 4.2.6.8 and 6.1.1.4'
H H 0.0000 0.0000 'International Tables Vol C Tables 4.2.6.8 and 6.1.1.4'
O O 0.0106 0.0060 'International Tables Vol C Tables 4.2.6.8 and 6.1.1.4'

loop_
_geom_angle_atom_site_label_1
_geom_angle_atom_site_label_2
_geom_angle_atom_site_label_3
_geom_angle
_geom_angle_site_symmetry_1
_geom_angle_site_symmetry_3
C1A O1A H3A3 113.1(5) . 6_557
C1A O1A H3A2 167.3(5) . 3_556
H3A3 O1A H3A2 66.3(8) 6_557 3_556
C1A O1A C1A 151.59(17) . 3_556
H3A3 O1A C1A 93.5(5) 6_557 3_556
H3A2 O1A C1A 35.9(5) 3_556 3_556
O1A C1A C2A 120.8(3) . .
O1A C1A C3A 122.2(3) . .
C2A C1A C3A 117.0(2) . .
C1B O1B C1B 84.82(15) . 5_557
C1B O1B C1B 167.51(18) . 8_655
C1B O1B C1B 85.90(6) 5_557 8_655
O1B C1B C2B 121.4(2) . .
O1B C1B C3B 122.4(2) . .
C2B C1B C3B 116.2(2) . .

loop_
_geom_bond_atom_site_label_1
_geom_bond_atom_site_label_2
_geom_bond_distance
_geom_bond_site_symmetry_2
O1A C1A 1.208(3) .
O1A H3A3 2.618(13) 6_557
O1A H3A2 2.71(2) 3_556
O1A C1A 3.458(3) 3_556
C1A C2A 1.478(4) .
C1A C3A 1.485(4) .
O1B C1B 1.210(3) .
O1B C1B 3.300(3) 5_557
O1B C1B 3.491(3) 8_655
C1B C2B 1.485(3) .
C1B C3B 1.486(3) .
